data_7047960
loop_
_publ_author_name
'Garc\'ia-L\'opez, V\'ictor'
'Palacios-Corella, Mario'
'Abherv\'e, Alexandre'
'Pellicer-Carre\~no, Isaac'
'Desplanches, C\'edric'
'Clemente-Le\'on, Miguel'
'Coronado, Eugenio'

_publ_section_title
;
 Spin-crossover compounds based on iron(ii) complexes of
 2,6-bis(pyrazol-1-yl)pyridine (bpp) functionalized with carboxylic acid
 and ethyl carboxylic acid.
;
_journal_issue 47
_journal_name_full 'Dalton transactions (Cambridge, England : 2003)'
_journal_page_first 16958
_journal_page_last 16968
_journal_paper_doi 10.1039/c8dt03511c
_journal_volume 47
_journal_year 2018
_chemical_formula_sum 'C24 H18 B2 F8 Fe N10 O4'
_chemical_formula_weight 739.95
_space_group_crystal_system monoclinic
_space_group_IT_number 15
_space_group_name_Hall '-C 2yc'
_space_group_name_H-M_alt 'C 1 2/c 1'
_symmetry_space_group_name_Hall '-C 2yc'
_symmetry_space_group_name_H-M 'C 1 2/c 1'
_atom_sites_solution_hydrogens geom
_audit_creation_method SHELXL-2013
_audit_update_record
;
2018-10-01 deposited with the CCDC.
2018-11-06 downloaded from the CCDC.
;
_cell_angle_alpha 90
_cell_angle_beta 104.976(5)
_cell_angle_gamma 90
_cell_formula_units_Z 4
_cell_length_a 17.3370(10)
_cell_length_b 16.5488(8)
_cell_length_c 10.692(5)
_cell_measurement_reflns_used 5181
_cell_measurement_temperature 350(2)
_cell_measurement_theta_max 27.4745
_cell_measurement_theta_min 2.8444
_cell_volume 2963.4(14)
_computing_cell_refinement 'CrysAlisPro 1.171.38.46 (Rigaku OD, 2015)'
_computing_data_collection 'CrysAlisPro 1.171.38.46 (Rigaku OD, 2015)'
_computing_data_reduction 'CrysAlisPro 1.171.38.46 (Rigaku OD, 2015)'
_computing_molecular_graphics 'WinGX (L. J. Farrugia, 2012)'
_computing_publication_material 'WinGX (L. J. Farrugia, 2012)'
_computing_structure_refinement 'SHELXL-2013 (Sheldrick, 2013)'
_computing_structure_solution 'SIR97 (A. Altomare et al., 1999)'
_diffrn_ambient_temperature 350.00(10)
_diffrn_detector_area_resol_mean 16.0267
_diffrn_measured_fraction_theta_full 0.999
_diffrn_measured_fraction_theta_max 0.998
_diffrn_measurement_device_type 'SuperNova, Single source at offset), Sapphire3'
_diffrn_radiation_monochromator mirror
_diffrn_radiation_source 'SuperNova (Mo) X-ray Source'
_diffrn_radiation_type 'Mo K\a'
_diffrn_radiation_wavelength 0.7107
_diffrn_reflns_av_R_equivalents 0.0998
_diffrn_reflns_av_unetI/netI 0.0521
_diffrn_reflns_Laue_measured_fraction_full 0.999
_diffrn_reflns_Laue_measured_fraction_max 0.998
_diffrn_reflns_limit_h_max 22
_diffrn_reflns_limit_h_min -22
_diffrn_reflns_limit_k_max 21
_diffrn_reflns_limit_k_min -21
_diffrn_reflns_limit_l_max 13
_diffrn_reflns_limit_l_min -13
_diffrn_reflns_number 33269
_diffrn_reflns_point_group_measured_fraction_full 0.999
_diffrn_reflns_point_group_measured_fraction_max 0.998
_diffrn_reflns_theta_full 25.242
_diffrn_reflns_theta_max 27.535
_diffrn_reflns_theta_min 2.850
_exptl_absorpt_coefficient_mu 0.611
_exptl_absorpt_correction_T_max 1.00000
_exptl_absorpt_correction_T_min 0.33100
_exptl_absorpt_correction_type multi-scan
_exptl_absorpt_process_details
;
CrysAlisPro, Agilent Technologies,
Version 1.171.35.21 (release 20-01-2012 CrysAlis171 .NET)
(compiled Jan 23 2012,18:06:46)
Empirical absorption correction using spherical harmonics,
 implemented in SCALE3 ABSPACK scaling algorithm.
;
_exptl_crystal_colour orange
_exptl_crystal_density_diffrn 1.659
_exptl_crystal_description block
_exptl_crystal_F_000 1488
_exptl_crystal_size_max 0.130
_exptl_crystal_size_mid 0.090
_exptl_crystal_size_min 0.090
_refine_diff_density_max 0.366
_refine_diff_density_min -0.403
_refine_diff_density_rms 0.060
_refine_ls_extinction_method none
_refine_ls_goodness_of_fit_ref 0.806
_refine_ls_hydrogen_treatment constr
_refine_ls_matrix_type full
_refine_ls_number_parameters 261
_refine_ls_number_reflns 3412
_refine_ls_number_restraints 0
_refine_ls_restrained_S_all 0.806
_refine_ls_R_factor_all 0.0898
_refine_ls_R_factor_gt 0.0553
_refine_ls_shift/su_max 0.000
_refine_ls_shift/su_mean 0.000
_refine_ls_structure_factor_coef Fsqd
_refine_ls_weighting_details 'w=1/[\s^2^(Fo^2^)+(0.1182P)^2^+7.2639P] where P=(Fo^2^+2Fc^2^)/3'
_refine_ls_weighting_scheme calc
_refine_ls_wR_factor_gt 0.1504
_refine_ls_wR_factor_ref 0.1839
_reflns_Friedel_coverage 0.000
_reflns_number_gt 2277
_reflns_number_total 3412
_reflns_threshold_expression 'I > 2\s(I)'
_cod_data_source_file c8dt03511c2.cif
_cod_data_source_block shelx
_cod_depositor_comments 'Adding full bibliography for 7047960--7047970.cif.'
_cod_original_cell_volume 2963.3(14)
_cod_database_code 7047960
_shelx_space_group_comment
;
The symmetry employed for this shelxl refinement is uniquely defined
by the following loop, which should always be used as a source of
symmetry information in preference to the above space-group names.
They are only intended as comments.
;
_shelx_estimated_absorpt_t_min 0.925
_shelx_estimated_absorpt_t_max 0.947
_shelxl_version_number 2013-4

loop_
_space_group_symop_operation_xyz
'x, y, z'
'-x, y, -z+1/2'
'x+1/2, y+1/2, z'
'-x+1/2, y+1/2, -z+1/2'
'-x, -y, -z'
'x, -y, z-1/2'
'-x+1/2, -y+1/2, -z'
'x+1/2, -y+1/2, z-1/2'

loop_
_atom_site_label
_atom_site_type_symbol
_atom_site_fract_x
_atom_site_fract_y
_atom_site_fract_z
_atom_site_U_iso_or_equiv
_atom_site_adp_type
_atom_site_occupancy
_atom_site_site_symmetry_order
_atom_site_calc_flag
_atom_site_refinement_flags_posn
_atom_site_refinement_flags_adp
_atom_site_refinement_flags_occupancy
_atom_site_disorder_assembly
_atom_site_disorder_group
C1 C 0.1449(2) 0.2482(2) 1.0217(4) 0.0557(10) Uani 1 1 d . . . . .
H1 H 0.1541 0.1932 1.0363 0.067 Uiso 1 1 calc R U . . .
C2 C 0.1859(3) 0.3084(3) 1.1009(4) 0.0681(12) Uani 1 1 d . . . . .
H2 H 0.2263 0.3015 1.1765 0.082 Uiso 1 1 calc R U . . .
C3 C 0.1558(2) 0.3796(2) 1.0467(4) 0.0613(11) Uani 1 1 d . . . . .
H3 H 0.1720 0.4311 1.0770 0.074 Uiso 1 1 calc R U . . .
C4 C 0.04792(19) 0.41104(18) 0.8472(3) 0.0393(7) Uani 1 1 d . . . . .
C5 C 0.0487(2) 0.49376(19) 0.8540(3) 0.0442(8) Uani 1 1 d . . . . .
H5 H 0.0804 0.5209 0.9251 0.053 Uiso 1 1 calc R U . . .
C6 C 0.0000 0.5354(2) 0.7500 0.0406(10) Uani 1 2 d S T P . .
C7 C 0.0000 -0.0531(3) 0.7500 0.0404(10) Uani 1 2 d S T P . .
C8 C 0.0461(2) -0.01143(18) 0.6822(3) 0.0433(8) Uani 1 1 d . . . . .
H8 H 0.0762 -0.0385 0.6351 0.052 Uiso 1 1 calc R U . . .
C9 C 0.04518(19) 0.07174(18) 0.6881(3) 0.0408(7) Uani 1 1 d . . . . .
C10 C 0.1445(2) 0.1046(2) 0.5616(4) 0.0563(9) Uani 1 1 d . . . . .
H10 H 0.1590 0.0532 0.5407 0.068 Uiso 1 1 calc R U . . .
C11 C 0.1723(3) 0.1757(3) 0.5283(5) 0.0674(11) Uani 1 1 d . . . . .
H11 H 0.2090 0.1832 0.4795 0.081 Uiso 1 1 calc R U . . .
C12 C 0.1343(2) 0.2356(2) 0.5825(4) 0.0569(10) Uani 1 1 d . . . . .
H12 H 0.1430 0.2907 0.5759 0.068 Uiso 1 1 calc R U . . .
C13 C 0.0000 0.6255(3) 0.7500 0.0444(11) Uani 1 2 d S T P . .
C14 C 0.0000 -0.1432(3) 0.7500 0.0422(10) Uani 1 2 d S T P . .
N1 N 0.09062(17) 0.27879(16) 0.9220(3) 0.0457(7) Uani 1 1 d . . . . .
N2 N 0.09706(17) 0.36043(16) 0.9392(2) 0.0439(7) Uani 1 1 d . . . . .
N3 N 0.0000 0.3701(2) 0.7500 0.0354(8) Uani 1 2 d S T P . .
N4 N 0.0000 0.1127(2) 0.7500 0.0382(8) Uani 1 2 d S T P . .
N5 N 0.09170(17) 0.12232(16) 0.6308(3) 0.0449(7) Uani 1 1 d . . . . .
N6 N 0.08454(17) 0.20423(16) 0.6443(3) 0.0465(7) Uani 1 1 d . . . . .
O1 O 0.0126(2) 0.66063(15) 0.8568(3) 0.0705(9) Uani 1 1 d . . . . .
H1A H 0.0113 0.7097 0.8455 0.106 Uiso 0.5 1 calc R U P . .
O2 O 0.01701(19) -0.17786(14) 0.6564(3) 0.0636(8) Uani 1 1 d . . . . .
H2A H 0.0153 -0.2270 0.6657 0.095 Uiso 0.5 1 calc R U P . .
F1 F 0.1610(7) 0.4272(9) 0.6694(15) 0.128(5) Uani 0.5 1 d . . P A 1
F2 F 0.2755(7) 0.3564(8) 0.7254(12) 0.108(3) Uani 0.5 1 d . . P A 1
F3 F 0.2810(9) 0.4709(11) 0.6630(14) 0.133(6) Uani 0.5 1 d . . P A 1
F4 F 0.2575(8) 0.4428(7) 0.8600(9) 0.139(5) Uani 0.5 1 d . . P A 1
F5 F 0.1679(7) 0.4261(5) 0.6324(13) 0.122(5) Uani 0.5 1 d . . P A 2
F6 F 0.2194(7) 0.4898(8) 0.8129(11) 0.144(4) Uani 0.5 1 d . . P A 2
F7 F 0.2817(7) 0.4928(9) 0.6840(13) 0.113(5) Uani 0.5 1 d . . P A 2
F8 F 0.2604(15) 0.3694(11) 0.7745(17) 0.280(13) Uani 0.5 1 d . . P A 2
Fe Fe 0.0000 0.24223(3) 0.7500 0.0416(2) Uani 1 2 d S T P . .
B B 0.2378(4) 0.4325(4) 0.7281(6) 0.0751(15) Uani 1 1 d . . . . .

loop_
_atom_site_aniso_label
_atom_site_aniso_U_11
_atom_site_aniso_U_22
_atom_site_aniso_U_33
_atom_site_aniso_U_23
_atom_site_aniso_U_13
_atom_site_aniso_U_12
C1 0.059(2) 0.042(2) 0.057(2) 0.0162(16) -0.0007(17) 0.0039(16)
C2 0.065(3) 0.062(3) 0.059(2) 0.0103(19) -0.016(2) 0.001(2)
C3 0.066(2) 0.049(2) 0.054(2) -0.0024(17) -0.0122(18) -0.0058(18)
C4 0.0467(18) 0.0272(15) 0.0408(16) 0.0018(12) 0.0055(13) -0.0015(13)
C5 0.057(2) 0.0257(15) 0.0447(16) -0.0039(12) 0.0036(14) -0.0054(14)
C6 0.050(3) 0.022(2) 0.048(2) 0.000 0.010(2) 0.000
C7 0.044(2) 0.024(2) 0.049(2) 0.000 0.0064(19) 0.000
C8 0.0520(19) 0.0223(15) 0.0550(18) -0.0024(13) 0.0126(15) 0.0026(13)
C9 0.0459(18) 0.0270(15) 0.0484(17) 0.0000(13) 0.0102(14) -0.0002(13)
C10 0.060(2) 0.041(2) 0.074(2) 0.0024(17) 0.029(2) 0.0004(17)
C11 0.068(3) 0.056(3) 0.086(3) 0.007(2) 0.035(2) -0.012(2)
C12 0.065(2) 0.038(2) 0.068(2) 0.0087(17) 0.0175(19) -0.0124(17)
C13 0.053(3) 0.026(2) 0.053(3) 0.000 0.010(2) 0.000
C14 0.046(2) 0.022(2) 0.055(3) 0.000 0.006(2) 0.000
N1 0.0507(16) 0.0296(14) 0.0500(15) 0.0050(12) 0.0009(13) 0.0023(12)
N2 0.0530(16) 0.0289(14) 0.0421(14) 0.0020(11) -0.0018(12) -0.0024(11)
N3 0.045(2) 0.0211(17) 0.0376(17) 0.000 0.0056(15) 0.000
N4 0.045(2) 0.0244(18) 0.0447(19) 0.000 0.0108(16) 0.000
N5 0.0517(16) 0.0269(14) 0.0567(16) 0.0044(12) 0.0150(13) 0.0012(12)
N6 0.0571(17) 0.0262(14) 0.0555(16) 0.0028(11) 0.0131(13) -0.0043(12)
O1 0.117(2) 0.0282(13) 0.0596(15) -0.0073(11) 0.0116(16) 0.0013(14)
O2 0.097(2) 0.0278(13) 0.0702(16) -0.0081(11) 0.0288(15) -0.0012(13)
F1 0.067(6) 0.152(10) 0.175(12) -0.016(7) 0.053(8) -0.016(5)
F2 0.122(6) 0.083(6) 0.107(6) 0.002(4) 0.010(5) 0.047(4)
F3 0.114(9) 0.188(16) 0.120(7) 0.014(8) 0.074(7) -0.001(8)
F4 0.228(14) 0.120(8) 0.077(5) -0.032(5) 0.054(7) -0.081(8)
F5 0.143(10) 0.038(4) 0.128(7) 0.019(4) -0.068(7) -0.015(4)
F6 0.137(8) 0.171(12) 0.135(9) -0.062(8) 0.053(7) -0.036(8)
F7 0.075(6) 0.088(6) 0.142(9) 0.053(6) -0.032(6) -0.006(4)
F8 0.42(3) 0.156(15) 0.187(17) 0.090(13) -0.065(16) 0.104(15)
Fe 0.0522(4) 0.0197(3) 0.0482(4) 0.000 0.0042(3) 0.000
B 0.081(4) 0.068(4) 0.073(3) 0.008(3) 0.014(3) -0.003(3)

loop_
_atom_type_symbol
_atom_type_description
_atom_type_scat_dispersion_real
_atom_type_scat_dispersion_imag
_atom_type_scat_source
B B 0.0013 0.0007 'International Tables Vol C Tables 4.2.6.8 and 6.1.1.4'
H H 0.0000 0.0000 'International Tables Vol C Tables 4.2.6.8 and 6.1.1.4'
C C 0.0033 0.0016 'International Tables Vol C Tables 4.2.6.8 and 6.1.1.4'
N N 0.0061 0.0033 'International Tables Vol C Tables 4.2.6.8 and 6.1.1.4'
O O 0.0106 0.0060 'International Tables Vol C Tables 4.2.6.8 and 6.1.1.4'
F F 0.0171 0.0103 'International Tables Vol C Tables 4.2.6.8 and 6.1.1.4'
Fe Fe 0.3463 0.8444 'International Tables Vol C Tables 4.2.6.8 and 6.1.1.4'

loop_
_geom_angle_atom_site_label_1
_geom_angle_atom_site_label_2
_geom_angle_atom_site_label_3
_geom_angle
_geom_angle_site_symmetry_1
_geom_angle_site_symmetry_3
N1 C1 C2 111.3(3) . .
C3 C2 C1 106.5(3) . .
C2 C3 N2 106.3(3) . .
N3 C4 C5 122.9(3) . .
N3 C4 N2 112.7(3) . .
C5 C4 N2 124.3(3) . .
C4 C5 C6 117.2(3) . .
C5 C6 C5 120.6(4) . 2_556
C5 C6 C13 119.68(19) . .
C5 C6 C13 119.68(19) 2_556 .
C8 C7 C8 120.6(4) . 2_556
C8 C7 C14 119.7(2) . .
C8 C7 C14 119.7(2) 2_556 .
C9 C8 C7 117.1(3) . .
N4 C9 C8 123.1(3) . .
N4 C9 N5 112.9(3) . .
C8 C9 N5 124.0(3) . .
N5 C10 C11 107.0(4) . .
C10 C11 C12 105.7(4) . .
N6 C12 C11 111.6(3) . .
O1 C13 O1 124.6(4) . 2_556
O1 C13 C6 117.7(2) . .
O1 C13 C6 117.7(2) 2_556 .
O2 C14 O2 125.5(4) . 2_556
O2 C14 C7 117.3(2) . .
O2 C14 C7 117.3(2) 2_556 .
C1 N1 N2 104.7(3) . .
C1 N1 Fe 141.4(2) . .
N2 N1 Fe 113.94(18) . .
C3 N2 N1 111.2(3) . .
C3 N2 C4 129.8(3) . .
N1 N2 C4 119.0(2) . .
C4 N3 C4 119.0(3) 2_556 .
C4 N3 Fe 120.48(17) 2_556 .
C4 N3 Fe 120.48(17) . .
C9 N4 C9 118.9(4) 2_556 .
C9 N4 Fe 120.54(19) 2_556 .
C9 N4 Fe 120.55(19) . .
C10 N5 N6 111.4(3) . .
C10 N5 C9 130.9(3) . .
N6 N5 C9 117.6(3) . .
C12 N6 N5 104.3(3) . .
C12 N6 Fe 140.0(3) . .
N5 N6 Fe 115.7(2) . .
N3 Fe N4 180.0 . .
N3 Fe N6 106.90(7) . .
N4 Fe N6 73.10(7) . .
N3 Fe N6 106.90(7) . 2_556
N4 Fe N6 73.10(7) . 2_556
N6 Fe N6 146.20(14) . 2_556
N3 Fe N1 73.83(7) . 2_556
N4 Fe N1 106.17(7) . 2_556
N6 Fe N1 94.47(11) . 2_556
N6 Fe N1 94.81(11) 2_556 2_556
N3 Fe N1 73.83(7) . .
N4 Fe N1 106.17(7) . .
N6 Fe N1 94.81(11) . .
N6 Fe N1 94.47(11) 2_556 .
N1 Fe N1 147.66(14) 2_556 .
F4 B F1 116.6(10) . .
F4 B F3 117.5(10) . .
F1 B F3 115.1(10) . .
F8 B F6 115.7(12) . .
F8 B F5 112.2(13) . .
F6 B F5 103.2(9) . .
F8 B F7 128.3(15) . .
F6 B F7 88.2(10) . .
F5 B F7 104.7(7) . .
F4 B F2 97.9(8) . .
F1 B F2 110.1(9) . .
F3 B F2 95.2(10) . .

loop_
_geom_bond_atom_site_label_1
_geom_bond_atom_site_label_2
_geom_bond_distance
_geom_bond_site_symmetry_2
C1 N1 1.326(4) .
C1 C2 1.380(5) .
C2 C3 1.356(5) .
C3 N2 1.361(4) .
C4 N3 1.335(3) .
C4 C5 1.371(4) .
C4 N2 1.400(4) .
C5 C6 1.393(4) .
C6 C5 1.393(4) 2_556
C6 C13 1.491(6) .
C7 C8 1.393(4) .
C7 C8 1.393(4) 2_556
C7 C14 1.490(6) .
C8 C9 1.378(4) .
C9 N4 1.334(4) .
C9 N5 1.408(4) .
C10 N5 1.349(5) .
C10 C11 1.355(5) .
C11 C12 1.395(6) .
C12 N6 1.321(5) .
C13 O1 1.249(3) .
C13 O1 1.250(3) 2_556
C14 O2 1.254(3) .
C14 O2 1.254(3) 2_556
N1 N2 1.364(4) .
N1 Fe 2.173(3) .
N3 C4 1.335(3) 2_556
N3 Fe 2.116(3) .
N4 C9 1.334(4) 2_556
N4 Fe 2.143(4) .
N5 N6 1.372(4) .
N6 Fe 2.163(3) .
F1 B 1.321(14) .
F2 B 1.422(12) .
F3 B 1.310(15) .
F4 B 1.373(11) .
F5 B 1.374(12) .
F6 B 1.406(13) .
F7 B 1.409(15) .
F8 B 1.178(15) .
Fe N6 2.163(3) 2_556
Fe N1 2.173(3) 2_556
